data_7007639
loop_
_publ_author_name
'Ogo, Seiji'
'Kabe, Ryota'
'Hayashi, Hideki'
'Harada, Ryosuke'
'Fukuzumi, Shunichi'

_publ_section_title
;
 Mechanistic investigation of CO2 hydrogenation by Ru(II) and Ir(III)
 aqua complexes under acidic conditions: two catalytic systems
 differing in the nature of the rate determining step.
;
_journal_issue 39
_journal_name_full 'Dalton transactions (Cambridge, England : 2003)'
_journal_page_first 4657
_journal_page_last 4663
_journal_paper_doi 10.1039/b607993h
_journal_year 2006
_chemical_formula_sum 'C24 H29 F6 Ir N2 O9 S2'
_chemical_formula_weight 859.83
_space_group_IT_number 2
_symmetry_cell_setting triclinic
_symmetry_Int_Tables_number 2
_symmetry_space_group_name_Hall '-P 1'
_symmetry_space_group_name_H-M 'P -1'
_cell_angle_alpha 79.809(10)
_cell_angle_beta 88.37(1)
_cell_angle_gamma 63.842(8)
_cell_formula_units_Z 2
_cell_length_a 8.645(2)
_cell_length_b 11.453(3)
_cell_length_c 17.937(5)
_cell_measurement_reflns_used 5566
_cell_measurement_temperature 173.2
_cell_measurement_theta_max 27.5
_cell_measurement_theta_min 3.3
_cell_volume 1566.5(7)
_computing_cell_refinement CRYSTALCLEAR
_computing_data_collection CRYSTALCLEAR
_computing_data_reduction 'teXsan Ver. 2.0'
_computing_publication_material 'teXsan Ver. 2.0'
_computing_structure_refinement 'teXsan Ver. 2.0'
_computing_structure_solution 'DIRDIF94 (PATTY)'
_diffrn_detector_area_resol_mean 14.62
_diffrn_measured_fraction_theta_full 0.9495
_diffrn_measured_fraction_theta_max 0.9495
_diffrn_measurement_device_type 'Rigaku/MSC Mercury CCD'
_diffrn_measurement_method \w
_diffrn_radiation_type 'Mo K\a'
_diffrn_radiation_wavelength 0.7107
_diffrn_reflns_av_R_equivalents 0.021
_diffrn_reflns_limit_h_max 11
_diffrn_reflns_limit_h_min -10
_diffrn_reflns_limit_k_max 14
_diffrn_reflns_limit_k_min -14
_diffrn_reflns_limit_l_max 21
_diffrn_reflns_limit_l_min -23
_diffrn_reflns_number 12269
_diffrn_reflns_theta_full 27.48
_diffrn_reflns_theta_max 27.48
_exptl_absorpt_coefficient_mu 4.493
_exptl_absorpt_correction_T_max 0.743
_exptl_absorpt_correction_T_min 0.306
_exptl_absorpt_correction_type integration
_exptl_absorpt_process_details '(Higashi, 1999)'
_exptl_crystal_colour Yellow
_exptl_crystal_density_diffrn 1.823
_exptl_crystal_density_method 'not measured'
_exptl_crystal_description Prism
_exptl_crystal_F_000 844.00
_exptl_crystal_size_max 0.460
_exptl_crystal_size_mid 0.070
_exptl_crystal_size_min 0.060
_refine_diff_density_max 2.23
_refine_diff_density_min -0.80
_refine_ls_extinction_method none
_refine_ls_goodness_of_fit_ref 1.000
_refine_ls_hydrogen_treatment noref
_refine_ls_number_parameters 397
_refine_ls_number_reflns 6804
_refine_ls_R_factor_gt 0.0288
_refine_ls_shift/su_max 0.0004
_refine_ls_structure_factor_coef Fsqd
_refine_ls_weighting_details 'w = 1/[\s^2^(Fo^2^) + (0.05100(Max(Fo^2^,0) + 2Fc^2^)/3)^2^]'
_refine_ls_weighting_scheme calc
_refine_ls_wR_factor_ref 0.0765
_reflns_number_gt 6201
_reflns_number_total 6804
_reflns_threshold_expression F^2^>2.0\s(F^2^)
_cod_data_source_file b607993h.txt
_cod_data_source_block '_Cp^Ir4OMebpyAqua_Tf'
_cod_original_sg_symbol_H-M 'P -1 '
_cod_original_formula_sum 'C24 H29 F6 Ir N2 O9 S2 '
_cod_database_code 7007639

loop_
_symmetry_equiv_pos_as_xyz
x,y,z
-x,-y,-z

loop_
_atom_site_label
_atom_site_type_symbol
_atom_site_fract_x
_atom_site_fract_y
_atom_site_fract_z
_atom_site_U_iso_or_equiv
_atom_site_adp_type
_atom_site_occupancy
_atom_site_symmetry_multiplicity
_atom_site_calc_flag
_atom_site_refinement_flags
_atom_site_disorder_assembly
_atom_site_disorder_group
Ir(1) Ir 0.13747(2) 0.13145(1) 0.243659(7) 0.02878(4) Uani 1.00 1 d . . .
S(1) S 0.5014(1) 0.2262(1) 0.40095(6) 0.0488(3) Uani 1.00 1 d . . .
S(2) S 0.9175(2) 0.3905(1) 0.89430(7) 0.0584(3) Uani 1.00 1 d . . .
F(1) F 0.6243(6) 0.3973(5) 0.3966(4) 0.159(3) Uani 1.00 1 d . . .
F(2) F 0.449(1) 0.4005(8) 0.4833(5) 0.188(4) Uani 1.00 1 d . . .
F(3) F 0.3600(8) 0.4807(6) 0.3748(6) 0.203(3) Uani 1.00 1 d . . .
F(4) F 0.8432(9) 0.3597(9) 0.7630(4) 0.196(5) Uani 1.00 1 d . . .
F(5) F 0.8556(9) 0.2073(7) 0.8569(7) 0.240(4) Uani 1.00 1 d . . .
F(6) F 0.6405(6) 0.3911(7) 0.8384(5) 0.179(3) Uani 1.00 1 d . . .
O(1) O 0.3035(4) 0.2294(3) 0.2162(2) 0.0395(7) Uani 1.00 1 d . . .
O(2) O 0.8674(4) -0.3170(3) 0.3494(2) 0.0422(7) Uani 1.00 1 d . . .
O(3) O 0.4444(4) -0.1514(3) -0.0274(2) 0.0566(9) Uani 1.00 1 d . . .
O(4) O 0.5258(5) 0.2223(6) 0.3225(2) 0.086(2) Uani 1.00 1 d . . .
O(5) O 0.6466(6) 0.1348(5) 0.4489(3) 0.084(1) Uani 1.00 1 d . . .
O(6) O 0.3386(5) 0.2340(5) 0.4257(2) 0.073(1) Uani 1.00 1 d . . .
O(7) O 0.8459(7) 0.5269(4) 0.8659(3) 0.097(2) Uani 1.00 1 d . . .
O(8) O 1.0926(5) 0.3171(5) 0.8791(3) 0.083(1) Uani 1.00 1 d . . .
O(9) O 0.8707(9) 0.3540(8) 0.9675(3) 0.171(2) Uani 1.00 1 d . . .
N(1) N 0.3752(4) -0.0251(3) 0.2874(2) 0.0300(7) Uani 1.00 1 d . . .
N(2) N 0.2454(4) 0.0489(3) 0.1485(2) 0.0320(7) Uani 1.00 1 d . . .
C(1) C -0.0436(5) 0.0771(4) 0.3046(2) 0.041(1) Uani 1.00 1 d . . .
C(2) C -0.0178(4) 0.1688(4) 0.3419(2) 0.0329(9) Uani 1.00 1 d . . .
C(3) C -0.0672(5) 0.2893(4) 0.2905(2) 0.0379(10) Uani 1.00 1 d . . .
C(4) C -0.1285(5) 0.2765(5) 0.2193(2) 0.047(1) Uani 1.00 1 d . . .
C(5) C -0.1180(5) 0.1458(5) 0.2298(3) 0.050(1) Uani 1.00 1 d . . .
C(6) C -0.0166(8) -0.0588(6) 0.3405(4) 0.070(2) Uani 1.00 1 d . . .
C(7) C 0.0341(6) 0.1440(6) 0.4247(2) 0.051(1) Uani 1.00 1 d . . .
C(8) C -0.0584(7) 0.4093(5) 0.3061(4) 0.063(2) Uani 1.00 1 d . . .
C(9) C -0.2091(7) 0.3875(7) 0.1527(3) 0.089(2) Uani 1.00 1 d . . .
C(10) C -0.1811(8) 0.0921(9) 0.1735(4) 0.092(3) Uani 1.00 1 d . . .
C(11) C 0.4373(5) -0.0527(4) 0.3591(2) 0.0380(9) Uani 1.00 1 d . . .
C(12) C 0.5991(5) -0.1505(4) 0.3853(2) 0.0354(9) Uani 1.00 1 d . . .
C(13) C 0.7048(4) -0.2221(3) 0.3335(2) 0.0299(8) Uani 1.00 1 d . . .
C(14) C 0.9325(6) -0.3556(5) 0.4267(3) 0.055(1) Uani 1.00 1 d . . .
C(15) C 0.6418(4) -0.1948(4) 0.2581(2) 0.0317(9) Uani 1.00 1 d . . .
C(16) C 0.4784(4) -0.0968(3) 0.2374(2) 0.0276(8) Uani 1.00 1 d . . .
C(17) C 0.3992(4) -0.0606(3) 0.1594(2) 0.0286(8) Uani 1.00 1 d . . .
C(18) C 0.4750(5) -0.1318(4) 0.1027(2) 0.0351(9) Uani 1.00 1 d . . .
C(19) C 0.3897(5) -0.0890(4) 0.0314(2) 0.041(1) Uani 1.00 1 d . . .
C(20) C 0.5832(7) -0.2827(6) -0.0144(3) 0.067(2) Uani 1.00 1 d . . .
C(21) C 0.2374(6) 0.0279(5) 0.0189(2) 0.046(1) Uani 1.00 1 d . . .
C(22) C 0.1701(5) 0.0931(4) 0.0778(2) 0.0398(10) Uani 1.00 1 d . . .
C(23) C 0.4868(9) 0.3832(7) 0.4126(5) 0.093(3) Uani 1.00 1 d . . .
C(24) C 0.8043(9) 0.3325(9) 0.8334(7) 0.106(3) Uani 1.00 1 d . . .
H(1) H 0.3652 0.2217 0.2534 0.0389 Uiso 1.00 1 calc . . .
H(2) H 0.2611 0.3080 0.1872 0.0389 Uiso 1.00 1 calc . . .
H(3) H -0.1106 -0.0732 0.3263 0.0841 Uiso 1.00 1 calc . . .
H(4) H -0.0090 -0.0676 0.3944 0.0841 Uiso 1.00 1 calc . . .
H(5) H 0.0876 -0.1221 0.3247 0.0841 Uiso 1.00 1 calc . . .
H(6) H -0.0640 0.1886 0.4517 0.0619 Uiso 1.00 1 calc . . .
H(7) H 0.0815 0.0507 0.4443 0.0619 Uiso 1.00 1 calc . . .
H(8) H 0.1184 0.1735 0.4307 0.0619 Uiso 1.00 1 calc . . .
H(9) H 0.0314 0.3832 0.3442 0.0749 Uiso 1.00 1 calc . . .
H(10) H -0.1648 0.4658 0.3235 0.0749 Uiso 1.00 1 calc . . .
H(11) H -0.0333 0.4539 0.2612 0.0749 Uiso 1.00 1 calc . . .
H(12) H -0.1215 0.3889 0.1199 0.1062 Uiso 1.00 1 calc . . .
H(13) H -0.2643 0.4688 0.1702 0.1062 Uiso 1.00 1 calc . . .
H(14) H -0.2911 0.3734 0.1263 0.1062 Uiso 1.00 1 calc . . .
H(15) H -0.1678 0.1313 0.1232 0.1102 Uiso 1.00 1 calc . . .
H(16) H -0.1152 -0.0006 0.1801 0.1102 Uiso 1.00 1 calc . . .
H(17) H -0.2991 0.1141 0.1794 0.1102 Uiso 1.00 1 calc . . .
H(18) H 0.3665 -0.0024 0.3943 0.0455 Uiso 1.00 1 calc . . .
H(19) H 0.6373 -0.1681 0.4371 0.0433 Uiso 1.00 1 calc . . .
H(20) H 0.8626 -0.3876 0.4570 0.0666 Uiso 1.00 1 calc . . .
H(21) H 1.0477 -0.4227 0.4303 0.0666 Uiso 1.00 1 calc . . .
H(22) H 0.9299 -0.2808 0.4440 0.0666 Uiso 1.00 1 calc . . .
H(23) H 0.7117 -0.2433 0.2222 0.0381 Uiso 1.00 1 calc . . .
H(24) H 0.5820 -0.2087 0.1123 0.0416 Uiso 1.00 1 calc . . .
H(25) H 0.6825 -0.2813 0.0060 0.0805 Uiso 1.00 1 calc . . .
H(26) H 0.6085 -0.3140 -0.0610 0.0805 Uiso 1.00 1 calc . . .
H(27) H 0.5502 -0.3393 0.0204 0.0805 Uiso 1.00 1 calc . . .
H(28) H 0.1794 0.0620 -0.0298 0.0536 Uiso 1.00 1 calc . . .
H(29) H 0.0671 0.1734 0.0684 0.0487 Uiso 1.00 1 calc . . .

loop_
_atom_site_aniso_label
_atom_site_aniso_U_11
_atom_site_aniso_U_22
_atom_site_aniso_U_33
_atom_site_aniso_U_12
_atom_site_aniso_U_13
_atom_site_aniso_U_23
Ir(1) 0.02691(8) 0.02705(8) 0.02535(8) -0.00462(6) -0.00028(5) -0.00727(5)
S(1) 0.0423(5) 0.0715(8) 0.0408(5) -0.0317(6) 0.0029(4) -0.0128(5)
S(2) 0.0568(7) 0.0416(6) 0.0430(6) 0.0032(5) 0.0120(5) 0.0054(5)
F(1) 0.109(3) 0.110(4) 0.314(8) -0.083(3) 0.107(4) -0.094(5)
F(2) 0.259(8) 0.207(7) 0.224(7) -0.180(7) 0.151(7) -0.162(7)
F(3) 0.123(5) 0.075(4) 0.33(1) 0.001(3) 0.054(6) 0.022(5)
F(4) 0.175(7) 0.34(1) 0.138(6) -0.145(9) 0.034(6) -0.130(8)
F(5) 0.132(5) 0.107(5) 0.52(2) -0.072(4) 0.045(7) -0.096(8)
F(6) 0.067(3) 0.180(6) 0.283(9) -0.047(3) 0.015(4) -0.049(6)
O(1) 0.039(1) 0.037(1) 0.039(1) -0.015(1) 0.000(1) -0.004(1)
O(2) 0.035(1) 0.037(2) 0.036(1) 0.000(1) -0.009(1) -0.006(1)
O(3) 0.064(2) 0.056(2) 0.030(1) -0.004(2) -0.003(1) -0.020(1)
O(4) 0.078(3) 0.155(5) 0.043(2) -0.064(3) 0.011(2) -0.026(2)
O(5) 0.068(3) 0.086(3) 0.084(3) -0.025(2) -0.018(2) -0.002(3)
O(6) 0.061(2) 0.126(4) 0.059(2) -0.063(2) 0.012(2) -0.022(2)
O(7) 0.110(4) 0.038(2) 0.105(4) -0.004(2) -0.003(3) -0.000(2)
O(8) 0.050(2) 0.078(3) 0.094(3) -0.004(2) 0.009(2) -0.018(2)
O(9) 0.147(5) 0.177(7) 0.057(3) 0.021(5) 0.037(3) 0.043(3)
N(1) 0.029(1) 0.027(1) 0.025(1) -0.004(1) -0.001(1) -0.006(1)
N(2) 0.031(1) 0.031(2) 0.024(1) -0.005(1) -0.001(1) -0.008(1)
C(1) 0.037(2) 0.042(2) 0.050(2) -0.022(2) 0.010(2) -0.016(2)
C(2) 0.029(2) 0.040(2) 0.031(2) -0.014(2) 0.008(1) -0.013(2)
C(3) 0.033(2) 0.031(2) 0.043(2) -0.006(2) 0.013(2) -0.014(2)
C(4) 0.027(2) 0.057(3) 0.036(2) -0.000(2) 0.003(2) -0.007(2)
C(5) 0.024(2) 0.073(3) 0.052(2) -0.014(2) 0.002(2) -0.031(2)
C(6) 0.072(3) 0.048(3) 0.099(4) -0.035(3) 0.027(3) -0.017(3)
C(7) 0.041(2) 0.081(4) 0.033(2) -0.029(2) 0.010(2) -0.012(2)
C(8) 0.065(3) 0.042(3) 0.088(4) -0.026(2) 0.036(3) -0.028(3)
C(9) 0.050(3) 0.090(5) 0.055(3) 0.024(3) -0.004(2) 0.010(3)
C(10) 0.058(3) 0.152(7) 0.093(5) -0.052(4) 0.007(3) -0.073(5)
C(11) 0.038(2) 0.037(2) 0.026(2) -0.003(2) 0.001(1) -0.010(1)
C(12) 0.037(2) 0.037(2) 0.024(2) -0.009(2) -0.004(1) -0.004(1)
C(13) 0.029(2) 0.024(2) 0.029(2) -0.006(1) -0.004(1) -0.002(1)
C(14) 0.045(2) 0.053(3) 0.043(2) -0.003(2) -0.012(2) 0.004(2)
C(15) 0.031(2) 0.028(2) 0.028(2) -0.004(1) 0.001(1) -0.009(1)
C(16) 0.029(2) 0.026(2) 0.024(2) -0.008(1) -0.000(1) -0.005(1)
C(17) 0.030(2) 0.025(2) 0.028(2) -0.008(1) -0.002(1) -0.005(1)
C(18) 0.036(2) 0.033(2) 0.028(2) -0.006(2) 0.000(1) -0.009(1)
C(19) 0.047(2) 0.041(2) 0.029(2) -0.011(2) 0.000(2) -0.013(2)
C(20) 0.074(3) 0.060(3) 0.047(3) -0.004(3) 0.003(2) -0.030(2)
C(21) 0.044(2) 0.047(2) 0.028(2) -0.004(2) -0.010(2) -0.006(2)
C(22) 0.037(2) 0.035(2) 0.030(2) 0.001(2) -0.009(2) -0.006(2)
C(23) 0.069(4) 0.070(4) 0.148(7) -0.034(4) 0.049(4) -0.037(5)
C(24) 0.058(4) 0.089(6) 0.163(9) -0.025(4) 0.024(5) -0.029(6)

loop_
_atom_type_symbol
_atom_type_description
_atom_type_scat_dispersion_real
_atom_type_scat_dispersion_imag
_atom_type_scat_source
C C 0.003 0.002
;International Tables for Crystallography
(1992, Vol. C, Tables 4.2.6.8 and 6.1.1.1)
;
H H 0.000 0.000
;International Tables for Crystallography
(1992, Vol. C, Table 6.1.1.2)
;
F F 0.017 0.010
;International Tables for Crystallography
(1992, Vol. C, Tables 4.2.6.8 and 6.1.1.1)
;
Ir Ir -1.444 7.990
;International Tables for Crystallography
(1992, Vol. C, Tables 4.2.6.8 and 6.1.1.1)
;
N N 0.006 0.003
;International Tables for Crystallography
(1992, Vol. C, Tables 4.2.6.8 and 6.1.1.1)
;
O O 0.011 0.006
;International Tables for Crystallography
(1992, Vol. C, Tables 4.2.6.8 and 6.1.1.1)
;
S S 0.125 0.123
;International Tables for Crystallography
(1992, Vol. C, Tables 4.2.6.8 and 6.1.1.1)
;

loop_
_geom_angle_atom_site_label_1
_geom_angle_atom_site_label_2
_geom_angle_atom_site_label_3
_geom_angle
_geom_angle_site_symmetry_1
_geom_angle_site_symmetry_2
_geom_angle_site_symmetry_3
_geom_angle_publ_flag
O(1) Ir(1) N(1) 80.6(1) . . . yes
O(1) Ir(1) N(2) 81.9(1) . . . yes
O(1) Ir(1) C(1) 158.1(1) . . . yes
O(1) Ir(1) C(2) 119.1(1) . . . yes
O(1) Ir(1) C(3) 97.1(1) . . . yes
O(1) Ir(1) C(4) 108.9(2) . . . yes
O(1) Ir(1) C(5) 145.9(2) . . . yes
N(1) Ir(1) N(2) 76.7(1) . . . yes
N(1) Ir(1) C(1) 102.6(1) . . . yes
N(1) Ir(1) C(2) 104.3(1) . . . yes
N(1) Ir(1) C(3) 134.3(1) . . . yes
N(1) Ir(1) C(4) 167.9(1) . . . yes
N(1) Ir(1) C(5) 133.1(2) . . . yes
N(2) Ir(1) C(1) 120.0(1) . . . yes
N(2) Ir(1) C(2) 158.9(1) . . . yes
N(2) Ir(1) C(3) 148.7(1) . . . yes
N(2) Ir(1) C(4) 111.5(1) . . . yes
N(2) Ir(1) C(5) 99.0(1) . . . yes
C(1) Ir(1) C(2) 39.0(1) . . . yes
C(1) Ir(1) C(3) 65.0(2) . . . yes
C(1) Ir(1) C(4) 65.8(2) . . . yes
C(1) Ir(1) C(5) 39.1(2) . . . yes
C(2) Ir(1) C(3) 37.9(1) . . . yes
C(2) Ir(1) C(4) 64.8(1) . . . yes
C(2) Ir(1) C(5) 64.6(1) . . . yes
C(3) Ir(1) C(4) 39.1(2) . . . yes
C(3) Ir(1) C(5) 64.7(2) . . . yes
C(4) Ir(1) C(5) 38.9(2) . . . yes
O(4) S(1) O(5) 113.8(3) . . . yes
O(4) S(1) O(6) 114.8(2) . . . yes
O(4) S(1) C(23) 105.3(4) . . . yes
O(5) S(1) O(6) 115.4(3) . . . yes
O(5) S(1) C(23) 102.9(4) . . . yes
O(6) S(1) C(23) 102.5(3) . . . yes
O(7) S(2) O(8) 115.5(3) . . . yes
O(7) S(2) O(9) 115.6(4) . . . yes
O(7) S(2) C(24) 102.7(4) . . . yes
O(8) S(2) O(9) 115.6(3) . . . yes
O(8) S(2) C(24) 102.0(3) . . . yes
O(9) S(2) C(24) 102.3(5) . . . yes
C(13) O(2) C(14) 117.8(3) . . . yes
C(19) O(3) C(20) 118.7(3) . . . yes
Ir(1) N(1) C(11) 124.9(2) . . . yes
Ir(1) N(1) C(16) 117.0(2) . . . yes
C(11) N(1) C(16) 118.0(3) . . . yes
Ir(1) N(2) C(17) 117.5(2) . . . yes
Ir(1) N(2) C(22) 124.9(2) . . . yes
C(17) N(2) C(22) 117.5(3) . . . yes
Ir(1) C(1) C(2) 71.9(2) . . . yes
Ir(1) C(1) C(5) 71.4(2) . . . yes
Ir(1) C(1) C(6) 127.2(3) . . . yes
C(2) C(1) C(5) 107.3(4) . . . yes
C(2) C(1) C(6) 125.8(4) . . . yes
C(5) C(1) C(6) 126.6(4) . . . yes
Ir(1) C(2) C(1) 69.1(2) . . . yes
Ir(1) C(2) C(3) 71.2(2) . . . yes
Ir(1) C(2) C(7) 130.8(3) . . . yes
C(1) C(2) C(3) 108.8(3) . . . yes
C(1) C(2) C(7) 124.8(4) . . . yes
C(3) C(2) C(7) 126.0(4) . . . yes
Ir(1) C(3) C(2) 70.9(2) . . . yes
Ir(1) C(3) C(4) 69.9(2) . . . yes
Ir(1) C(3) C(8) 125.1(3) . . . yes
C(2) C(3) C(4) 108.5(4) . . . yes
C(2) C(3) C(8) 126.0(4) . . . yes
C(4) C(3) C(8) 125.5(4) . . . yes
Ir(1) C(4) C(3) 71.0(2) . . . yes
Ir(1) C(4) C(5) 70.5(2) . . . yes
Ir(1) C(4) C(9) 129.7(3) . . . yes
C(3) C(4) C(5) 106.8(4) . . . yes
C(3) C(4) C(9) 124.8(5) . . . yes
C(5) C(4) C(9) 127.9(5) . . . yes
Ir(1) C(5) C(1) 69.5(2) . . . yes
Ir(1) C(5) C(4) 70.6(2) . . . yes
Ir(1) C(5) C(10) 127.8(3) . . . yes
C(1) C(5) C(4) 108.5(4) . . . yes
C(1) C(5) C(10) 125.6(6) . . . yes
C(4) C(5) C(10) 125.8(5) . . . yes
N(1) C(11) C(12) 123.8(3) . . . yes
C(11) C(12) C(13) 117.8(3) . . . yes
O(2) C(13) C(12) 125.0(3) . . . yes
O(2) C(13) C(15) 115.8(3) . . . yes
C(12) C(13) C(15) 119.2(3) . . . yes
C(13) C(15) C(16) 118.9(3) . . . yes
N(1) C(16) C(15) 122.3(3) . . . yes
N(1) C(16) C(17) 114.5(3) . . . yes
C(15) C(16) C(17) 123.2(3) . . . yes
N(2) C(17) C(16) 113.9(3) . . . yes
N(2) C(17) C(18) 122.8(3) . . . yes
C(16) C(17) C(18) 123.3(3) . . . yes
C(17) C(18) C(19) 118.5(3) . . . yes
O(3) C(19) C(18) 124.8(4) . . . yes
O(3) C(19) C(21) 116.6(3) . . . yes
C(18) C(19) C(21) 118.6(3) . . . yes
C(19) C(21) C(22) 119.4(3) . . . yes
N(2) C(22) C(21) 122.7(3) . . . yes
S(1) C(23) F(1) 113.9(5) . . . yes
S(1) C(23) F(2) 109.6(6) . . . yes
S(1) C(23) F(3) 113.2(7) . . . yes
F(1) C(23) F(2) 109.4(8) . . . yes
F(1) C(23) F(3) 108.2(8) . . . yes
F(2) C(23) F(3) 101.8(7) . . . yes
S(2) C(24) F(4) 107.2(6) . . . yes
S(2) C(24) F(5) 108.1(8) . . . yes
S(2) C(24) F(6) 111.3(7) . . . yes
F(4) C(24) F(5) 112.5(9) . . . yes
F(4) C(24) F(6) 109.7(9) . . . yes
F(5) C(24) F(6) 108.1(8) . . . yes

loop_
_geom_bond_atom_site_label_1
_geom_bond_atom_site_label_2
_geom_bond_distance
_geom_bond_site_symmetry_1
_geom_bond_site_symmetry_2
_geom_bond_publ_flag
Ir(1) O(1) 2.178(3) . . yes
Ir(1) N(1) 2.098(3) . . yes
Ir(1) N(2) 2.093(3) . . yes
Ir(1) C(1) 2.134(4) . . yes
Ir(1) C(2) 2.172(3) . . yes
Ir(1) C(3) 2.176(4) . . yes
Ir(1) C(4) 2.161(4) . . yes
Ir(1) C(5) 2.160(4) . . yes
S(1) O(4) 1.422(4) . . yes
S(1) O(5) 1.413(4) . . yes
S(1) O(6) 1.432(4) . . yes
S(1) C(23) 1.796(7) . . yes
S(2) O(7) 1.402(4) . . yes
S(2) O(8) 1.417(4) . . yes
S(2) O(9) 1.410(5) . . yes
S(2) C(24) 1.866(10) . . yes
F(1) C(23) 1.286(7) . . yes
F(2) C(23) 1.327(10) . . yes
F(3) C(23) 1.27(1) . . yes
F(4) C(24) 1.32(1) . . yes
F(5) C(24) 1.29(1) . . yes
F(6) C(24) 1.281(8) . . yes
O(2) C(13) 1.344(4) . . yes
O(2) C(14) 1.428(5) . . yes
O(3) C(19) 1.337(4) . . yes
O(3) C(20) 1.434(6) . . yes
N(1) C(11) 1.338(5) . . yes
N(1) C(16) 1.358(4) . . yes
N(2) C(17) 1.355(4) . . yes
N(2) C(22) 1.349(4) . . yes
C(1) C(2) 1.436(5) . . yes
C(1) C(5) 1.437(6) . . yes
C(1) C(6) 1.492(7) . . yes
C(2) C(3) 1.411(6) . . yes
C(2) C(7) 1.504(5) . . yes
C(3) C(4) 1.451(6) . . yes
C(3) C(8) 1.484(6) . . yes
C(4) C(5) 1.438(7) . . yes
C(4) C(9) 1.502(7) . . yes
C(5) C(10) 1.496(7) . . yes
C(11) C(12) 1.379(5) . . yes
C(12) C(13) 1.389(5) . . yes
C(13) C(15) 1.402(5) . . yes
C(15) C(16) 1.370(5) . . yes
C(16) C(17) 1.482(4) . . yes
C(17) C(18) 1.383(5) . . yes
C(18) C(19) 1.389(5) . . yes
C(19) C(21) 1.390(6) . . yes
C(21) C(22) 1.369(6) . . yes

loop_
_geom_contact_atom_site_label_1
_geom_contact_atom_site_label_2
_geom_contact_distance
_geom_contact_site_symmetry_1
_geom_contact_site_symmetry_2
_geom_contact_publ_flag
F(1) C(3) 3.147(6) . 1_655 ?
F(1) C(8) 3.190(7) . 1_655 ?
F(1) F(2) 3.287(8) . 2_666 ?
F(1) C(2) 3.313(6) . 1_655 ?
F(1) C(7) 3.427(7) . 1_655 ?
F(2) F(2) 2.93(1) . 2_666 ?
F(2) C(12) 3.541(9) . 2_656 ?
F(2) C(23) 3.583(10) . 2_666 ?
F(3) F(4) 2.89(1) . 2_666 ?
F(3) C(14) 3.515(8) . 1_465 ?
F(4) O(2) 3.090(8) . 2_756 ?
F(5) C(17) 3.352(7) . 2_656 ?
F(5) C(18) 3.358(8) . 2_656 ?
F(5) C(19) 3.42(1) . 2_656 ?
F(5) N(2) 3.427(7) . 2_656 ?
F(5) C(10) 3.47(1) . 2_656 ?
F(5) C(22) 3.534(9) . 2_656 ?
F(5) C(21) 3.54(1) . 2_656 ?
F(6) C(9) 3.484(8) . 2_566 ?
F(6) C(18) 3.517(8) . 2_656 ?
O(1) O(7) 2.665(5) . 2_666 ?
O(1) O(4) 2.711(5) . . ?
O(2) C(8) 3.147(6) . 1_645 ?
O(2) C(6) 3.495(6) . 1_655 ?
O(3) C(10) 3.296(7) . 2_555 ?
O(4) C(5) 3.296(6) . 1_655 ?
O(4) C(1) 3.375(6) . 1_655 ?
O(4) C(11) 3.507(7) . . ?
O(5) C(7) 3.411(7) . 1_655 ?
O(5) C(11) 3.547(6) . 2_656 ?
O(5) C(2) 3.559(6) . 1_655 ?
O(5) C(6) 3.562(8) . 1_655 ?
O(5) C(12) 3.590(7) . 2_656 ?
O(5) C(1) 3.599(7) . 1_655 ?
O(6) C(7) 3.224(6) . . ?
O(6) C(12) 3.347(5) . 2_656 ?
O(6) C(11) 3.434(6) . . ?
O(6) C(14) 3.538(7) . 2_656 ?
O(7) C(20) 3.397(7) . 1_566 ?
O(8) C(15) 3.369(6) . 2_756 ?
O(8) C(18) 3.379(5) . 2_756 ?
O(8) C(21) 3.522(7) . 1_656 ?
O(9) C(22) 3.304(7) . 1_656 ?
O(9) C(9) 3.427(8) . 1_656 ?
C(14) C(14) 3.594(10) . 2_746 ?
C(19) C(19) 3.401(9) . 2_655 ?

loop_
_geom_torsion_atom_site_label_1
_geom_torsion_atom_site_label_2
_geom_torsion_atom_site_label_3
_geom_torsion_atom_site_label_4
_geom_torsion
_geom_torsion_site_symmetry_1
_geom_torsion_site_symmetry_2
_geom_torsion_site_symmetry_3
_geom_torsion_site_symmetry_4
_geom_torsion_publ_flag
Ir(1) N(1) C(11) C(12) -175.3(3) . . . . yes
Ir(1) N(1) C(16) C(15) 174.9(3) . . . . yes
Ir(1) N(1) C(16) C(17) -5.4(4) . . . . yes
Ir(1) N(2) C(17) C(16) -6.8(4) . . . . yes
Ir(1) N(2) C(17) C(18) 173.3(3) . . . . yes
Ir(1) N(2) C(22) C(21) -173.1(4) . . . . yes
Ir(1) C(1) C(2) C(3) 60.4(3) . . . . yes
Ir(1) C(1) C(2) C(7) -125.9(4) . . . . yes
Ir(1) C(1) C(5) C(4) -60.1(3) . . . . yes
Ir(1) C(1) C(5) C(10) 122.4(5) . . . . yes
Ir(1) C(2) C(1) C(5) -63.1(3) . . . . yes
Ir(1) C(2) C(1) C(6) 123.2(4) . . . . yes
Ir(1) C(2) C(3) C(4) 60.0(3) . . . . yes
Ir(1) C(2) C(3) C(8) -120.0(4) . . . . yes
Ir(1) C(3) C(2) C(1) -59.1(3) . . . . yes
Ir(1) C(3) C(2) C(7) 127.3(4) . . . . yes
Ir(1) C(3) C(4) C(5) 61.8(3) . . . . yes
Ir(1) C(3) C(4) C(9) -125.7(5) . . . . yes
Ir(1) C(4) C(3) C(2) -60.7(3) . . . . yes
Ir(1) C(4) C(3) C(8) 119.4(4) . . . . yes
Ir(1) C(4) C(5) C(1) 59.4(3) . . . . yes
Ir(1) C(4) C(5) C(10) -123.1(5) . . . . yes
Ir(1) C(5) C(1) C(2) 63.4(3) . . . . yes
Ir(1) C(5) C(1) C(6) -122.9(5) . . . . yes
Ir(1) C(5) C(4) C(3) -62.2(3) . . . . yes
Ir(1) C(5) C(4) C(9) 125.7(5) . . . . yes
F(1) C(23) S(1) O(4) -62.4(8) . . . . yes
F(1) C(23) S(1) O(5) 57.1(8) . . . . yes
F(1) C(23) S(1) O(6) 177.2(7) . . . . yes
F(2) C(23) S(1) O(4) 174.7(6) . . . . yes
F(2) C(23) S(1) O(5) -65.8(7) . . . . yes
F(2) C(23) S(1) O(6) 54.3(7) . . . . yes
F(3) C(23) S(1) O(4) 61.9(7) . . . . yes
F(3) C(23) S(1) O(5) -178.6(6) . . . . yes
F(3) C(23) S(1) O(6) -58.6(7) . . . . yes
F(4) C(24) S(2) O(7) 61.2(7) . . . . yes
F(4) C(24) S(2) O(8) -58.7(7) . . . . yes
F(4) C(24) S(2) O(9) -178.6(6) . . . . yes
F(5) C(24) S(2) O(7) -177.3(7) . . . . yes
F(5) C(24) S(2) O(8) 62.7(8) . . . . yes
F(5) C(24) S(2) O(9) -57.2(8) . . . . yes
F(6) C(24) S(2) O(7) -58.7(8) . . . . yes
F(6) C(24) S(2) O(8) -178.7(7) . . . . yes
F(6) C(24) S(2) O(9) 61.4(8) . . . . yes
O(1) Ir(1) N(1) C(11) 92.4(3) . . . . yes
O(1) Ir(1) N(1) C(16) -82.3(3) . . . . yes
O(1) Ir(1) N(2) C(17) 85.3(3) . . . . yes
O(1) Ir(1) N(2) C(22) -97.7(3) . . . . yes
O(1) Ir(1) C(1) C(2) 1.2(5) . . . . yes
O(1) Ir(1) C(1) C(5) 117.3(4) . . . . yes
O(1) Ir(1) C(1) C(6) -120.5(5) . . . . yes
O(1) Ir(1) C(2) C(1) -179.5(2) . . . . yes
O(1) Ir(1) C(2) C(3) 60.9(2) . . . . yes
O(1) Ir(1) C(2) C(7) -60.9(4) . . . . yes
O(1) Ir(1) C(3) C(2) -129.7(2) . . . . yes
O(1) Ir(1) C(3) C(4) 111.3(3) . . . . yes
O(1) Ir(1) C(3) C(8) -8.6(4) . . . . yes
O(1) Ir(1) C(4) C(3) -77.6(3) . . . . yes
O(1) Ir(1) C(4) C(5) 165.9(2) . . . . yes
O(1) Ir(1) C(4) C(9) 42.2(6) . . . . yes
O(1) Ir(1) C(5) C(1) -143.8(3) . . . . yes
O(1) Ir(1) C(5) C(4) -24.3(4) . . . . yes
O(1) Ir(1) C(5) C(10) 96.5(6) . . . . yes
O(2) C(13) C(12) C(11) 177.6(4) . . . . yes
O(2) C(13) C(15) C(16) -178.4(3) . . . . yes
O(3) C(19) C(18) C(17) -177.0(4) . . . . yes
O(3) C(19) C(21) C(22) 176.9(4) . . . . yes
N(1) Ir(1) N(2) C(17) 3.1(3) . . . . yes
N(1) Ir(1) N(2) C(22) -179.8(4) . . . . yes
N(1) Ir(1) C(1) C(2) 97.2(2) . . . . yes
N(1) Ir(1) C(1) C(5) -146.7(2) . . . . yes
N(1) Ir(1) C(1) C(6) -24.5(5) . . . . yes
N(1) Ir(1) C(2) C(1) -92.5(2) . . . . yes
N(1) Ir(1) C(2) C(3) 147.9(2) . . . . yes
N(1) Ir(1) C(2) C(7) 26.1(4) . . . . yes
N(1) Ir(1) C(3) C(2) -46.0(3) . . . . yes
N(1) Ir(1) C(3) C(4) -164.9(2) . . . . yes
N(1) Ir(1) C(3) C(8) 75.2(5) . . . . yes
N(1) Ir(1) C(4) C(3) 62.8(8) . . . . yes
N(1) Ir(1) C(4) C(5) -53.7(8) . . . . yes
N(1) Ir(1) C(4) C(9) -177.4(6) . . . . yes
N(1) Ir(1) C(5) C(1) 47.2(3) . . . . yes
N(1) Ir(1) C(5) C(4) 166.6(2) . . . . yes
N(1) Ir(1) C(5) C(10) -72.6(6) . . . . yes
N(1) C(11) C(12) C(13) 1.6(7) . . . . yes
N(1) C(16) C(15) C(13) 0.0(6) . . . . yes
N(1) C(16) C(17) N(2) 7.9(5) . . . . yes
N(1) C(16) C(17) C(18) -172.2(4) . . . . yes
N(2) Ir(1) N(1) C(11) 176.2(4) . . . . yes
N(2) Ir(1) N(1) C(16) 1.5(3) . . . . yes
N(2) Ir(1) C(1) C(2) 178.9(2) . . . . yes
N(2) Ir(1) C(1) C(5) -65.0(3) . . . . yes
N(2) Ir(1) C(1) C(6) 57.3(5) . . . . yes
N(2) Ir(1) C(2) C(1) -2.6(5) . . . . yes
N(2) Ir(1) C(2) C(3) -122.2(4) . . . . yes
N(2) Ir(1) C(2) C(7) 116.0(4) . . . . yes
N(2) Ir(1) C(3) C(2) 144.2(3) . . . . yes
N(2) Ir(1) C(3) C(4) 25.3(4) . . . . yes
N(2) Ir(1) C(3) C(8) -94.7(5) . . . . yes
N(2) Ir(1) C(4) C(3) -166.2(2) . . . . yes
N(2) Ir(1) C(4) C(5) 77.3(3) . . . . yes
N(2) Ir(1) C(4) C(9) -46.3(6) . . . . yes
N(2) Ir(1) C(5) C(1) 127.4(2) . . . . yes
N(2) Ir(1) C(5) C(4) -113.2(2) . . . . yes
N(2) Ir(1) C(5) C(10) 7.6(6) . . . . yes
N(2) C(17) C(16) C(15) -172.4(4) . . . . yes
N(2) C(17) C(18) C(19) 0.1(6) . . . . yes
N(2) C(22) C(21) C(19) 0.1(8) . . . . yes
C(1) Ir(1) N(1) C(11) -65.5(4) . . . . yes
C(1) Ir(1) N(1) C(16) 119.8(3) . . . . yes
C(1) Ir(1) N(2) C(17) -93.9(3) . . . . yes
C(1) Ir(1) N(2) C(22) 83.2(4) . . . . yes
C(1) Ir(1) C(2) C(3) -119.6(3) . . . . yes
C(1) Ir(1) C(2) C(7) 118.6(5) . . . . yes
C(1) Ir(1) C(3) C(2) 37.1(2) . . . . yes
C(1) Ir(1) C(3) C(4) -81.8(3) . . . . yes
C(1) Ir(1) C(3) C(8) 158.3(5) . . . . yes
C(1) Ir(1) C(4) C(3) 79.5(3) . . . . yes
C(1) Ir(1) C(4) C(5) -37.0(2) . . . . yes
C(1) Ir(1) C(4) C(9) -160.7(6) . . . . yes
C(1) Ir(1) C(5) C(4) 119.4(3) . . . . yes
C(1) Ir(1) C(5) C(10) -119.8(7) . . . . yes
C(1) C(2) Ir(1) C(3) 119.6(3) . . . . yes
C(1) C(2) Ir(1) C(4) 82.0(3) . . . . yes
C(1) C(2) Ir(1) C(5) 38.8(3) . . . . yes
C(1) C(2) C(3) C(4) 0.9(4) . . . . yes
C(1) C(2) C(3) C(8) -179.1(4) . . . . yes
C(1) C(5) Ir(1) C(2) -38.7(2) . . . . yes
C(1) C(5) Ir(1) C(3) -80.8(3) . . . . yes
C(1) C(5) Ir(1) C(4) -119.4(3) . . . . yes
C(1) C(5) C(4) C(3) -2.8(4) . . . . yes
C(1) C(5) C(4) C(9) -174.9(4) . . . . yes
C(2) Ir(1) N(1) C(11) -25.5(4) . . . . yes
C(2) Ir(1) N(1) C(16) 159.8(3) . . . . yes
C(2) Ir(1) N(2) C(17) -92.0(4) . . . . yes
C(2) Ir(1) N(2) C(22) 85.1(5) . . . . yes
C(2) Ir(1) C(1) C(5) 116.1(3) . . . . yes
C(2) Ir(1) C(1) C(6) -121.7(5) . . . . yes
C(2) Ir(1) C(3) C(4) -118.9(4) . . . . yes
C(2) Ir(1) C(3) C(8) 121.1(5) . . . . yes
C(2) Ir(1) C(4) C(3) 36.4(2) . . . . yes
C(2) Ir(1) C(4) C(5) -80.1(3) . . . . yes
C(2) Ir(1) C(4) C(9) 156.3(6) . . . . yes
C(2) Ir(1) C(5) C(4) 80.7(3) . . . . yes
C(2) Ir(1) C(5) C(10) -158.5(7) . . . . yes
C(2) C(1) Ir(1) C(3) -36.1(2) . . . . yes
C(2) C(1) Ir(1) C(4) -79.3(3) . . . . yes
C(2) C(1) Ir(1) C(5) -116.1(3) . . . . yes
C(2) C(1) C(5) C(4) 3.4(4) . . . . yes
C(2) C(1) C(5) C(10) -174.1(4) . . . . yes
C(2) C(3) Ir(1) C(4) 118.9(4) . . . . yes
C(2) C(3) Ir(1) C(5) 80.5(3) . . . . yes
C(2) C(3) C(4) C(5) 1.1(4) . . . . yes
C(2) C(3) C(4) C(9) 173.6(4) . . . . yes
C(3) Ir(1) N(1) C(11) 1.6(4) . . . . yes
C(3) Ir(1) N(1) C(16) -173.1(3) . . . . yes
C(3) Ir(1) N(2) C(17) 175.6(3) . . . . yes
C(3) Ir(1) N(2) C(22) -7.3(5) . . . . yes
C(3) Ir(1) C(1) C(5) 80.0(3) . . . . yes
C(3) Ir(1) C(1) C(6) -157.8(5) . . . . yes
C(3) Ir(1) C(2) C(7) -121.8(5) . . . . yes
C(3) Ir(1) C(4) C(5) -116.5(4) . . . . yes
C(3) Ir(1) C(4) C(9) 119.9(7) . . . . yes
C(3) Ir(1) C(5) C(4) 38.6(2) . . . . yes
C(3) Ir(1) C(5) C(10) 159.4(7) . . . . yes
C(3) C(2) Ir(1) C(4) -37.6(3) . . . . yes
C(3) C(2) Ir(1) C(5) -80.8(3) . . . . yes
C(3) C(2) C(1) C(5) -2.7(4) . . . . yes
C(3) C(2) C(1) C(6) -176.4(4) . . . . yes
C(3) C(4) Ir(1) C(5) 116.5(4) . . . . yes
C(3) C(4) C(5) C(10) 174.7(4) . . . . yes
C(4) Ir(1) N(1) C(11) -50.0(8) . . . . yes
C(4) Ir(1) N(1) C(16) 135.3(7) . . . . yes
C(4) Ir(1) N(2) C(17) -167.6(3) . . . . yes
C(4) Ir(1) N(2) C(22) 9.5(4) . . . . yes
C(4) Ir(1) C(1) C(5) 36.8(3) . . . . yes
C(4) Ir(1) C(1) C(6) 159.1(5) . . . . yes
C(4) Ir(1) C(2) C(7) -159.4(5) . . . . yes
C(4) Ir(1) C(3) C(8) -119.9(5) . . . . yes
C(4) Ir(1) C(5) C(10) 120.8(7) . . . . yes
C(4) C(3) Ir(1) C(5) -38.4(3) . . . . yes
C(4) C(3) C(2) C(7) -172.7(4) . . . . yes
C(4) C(5) C(1) C(6) 177.0(4) . . . . yes
C(5) Ir(1) N(1) C(11) -93.8(4) . . . . yes
C(5) Ir(1) N(1) C(16) 91.5(3) . . . . yes
C(5) Ir(1) N(2) C(17) -129.2(3) . . . . yes
C(5) Ir(1) N(2) C(22) 47.8(4) . . . . yes
C(5) Ir(1) C(1) C(6) 122.3(5) . . . . yes
C(5) Ir(1) C(2) C(7) 157.4(5) . . . . yes
C(5) Ir(1) C(3) C(8) -158.3(5) . . . . yes
C(5) Ir(1) C(4) C(9) -123.6(7) . . . . yes
C(5) C(1) C(2) C(7) 171.0(4) . . . . yes
C(5) C(4) C(3) C(8) -178.8(4) . . . . yes
C(6) C(1) C(2) C(7) -2.7(6) . . . . yes
C(6) C(1) C(5) C(10) -0.5(7) . . . . yes
C(7) C(2) C(3) C(8) 7.3(6) . . . . yes
C(8) C(3) C(4) C(9) -6.3(7) . . . . yes
C(9) C(4) C(5) C(10) 2.6(7) . . . . yes
C(11) N(1) C(16) C(15) -0.2(6) . . . . yes
C(11) N(1) C(16) C(17) 179.5(3) . . . . yes
C(11) C(12) C(13) C(15) -1.7(6) . . . . yes
C(12) C(11) N(1) C(16) -0.7(6) . . . . yes
C(12) C(13) O(2) C(14) 5.6(6) . . . . yes
C(12) C(13) C(15) C(16) 0.9(6) . . . . yes
C(13) C(15) C(16) C(17) -179.6(3) . . . . yes
C(14) O(2) C(13) C(15) -175.2(4) . . . . yes
C(15) C(16) C(17) C(18) 7.5(6) . . . . yes
C(16) C(17) N(2) C(22) 176.0(3) . . . . yes
C(16) C(17) C(18) C(19) -179.9(4) . . . . yes
C(17) N(2) C(22) C(21) 3.9(6) . . . . yes
C(17) C(18) C(19) C(21) 4.0(7) . . . . yes
C(18) C(17) N(2) C(22) -4.0(6) . . . . yes
C(18) C(19) O(3) C(20) 11.5(7) . . . . yes
C(18) C(19) C(21) C(22) -4.0(7) . . . . yes
C(20) O(3) C(19) C(21) -169.5(5) . . . . yes
C(20) O(3) C(19) C(21) -169.5(5) . . . . yes
